data_7027496
loop_
_publ_author_name
'Ruiz, Jos\'e'
'Cutillas, Natalia'
'Rodr\'iguez, Venancio'
'Sampedro, Jos\'e'
'L\'opez, Gregorio'
'Chaloner, Penny A.'
'Hitchcock, Peter B.'

_publ_section_title
;
 Reactivity of hydroxo complexes of palladium(II) towards nitriles:
 formation of carboxamide and imino ether derivatives of palladium(II)
;
_journal_issue 17
_journal_name_full 'Journal of the Chemical Society, Dalton Transactions'
_journal_page_first 2939
_journal_paper_doi 10.1039/a903262b
_journal_year 1999
_chemical_formula_sum 'C32 H36 N4 O2 Pd2'
_chemical_formula_weight 721.45
_chemical_name_common
; 

 [{C6H4CH2NMe2}Pd{OC(Ph)NH}2Pd{C6H4CH2NMe2}] 

;
_chemical_name_systematic
; 

  ? 

;
_space_group_IT_number 14
_symmetry_cell_setting monoclinic
_symmetry_space_group_name_Hall '-P 2ybc'
_symmetry_space_group_name_H-M 'P 1 21/c 1'
_atom_sites_solution_hydrogens geom
_atom_sites_solution_primary direct
_atom_sites_solution_secondary difmap
_audit_creation_method SHELXL
_cell_angle_alpha 90.00
_cell_angle_beta 91.540(10)
_cell_angle_gamma 90.00
_cell_formula_units_Z 4
_cell_length_a 15.487(2)
_cell_length_b 10.811(4)
_cell_length_c 18.249(3)
_cell_measurement_reflns_used 25
_cell_measurement_temperature 293(2)
_cell_measurement_theta_max 9.0
_cell_measurement_theta_min 7.0
_cell_volume 3054.3(13)
_computing_cell_refinement 'Enraf-Nonius CAD4'
_computing_data_collection 'Enraf-Nonius CAD4'
_computing_molecular_graphics 'CAMERON (Watkin and Pearce,1993)'
_computing_publication_material SHELXL-93
_computing_structure_refinement 'SHELXL-93 (Sheldrick, 1993)'
_computing_structure_solution 'SHELXS-86 (Sheldrick, 1990)'
_diffrn_ambient_temperature 293(2)
_diffrn_measurement_device ' Enraf-Nonius CAD4'
_diffrn_measurement_method \w--2\q
_diffrn_radiation_monochromator graphite
_diffrn_radiation_source 'fine-focus sealed tube'
_diffrn_radiation_type MoK\a
_diffrn_radiation_wavelength 0.71073
_diffrn_reflns_av_R_equivalents 0.0250
_diffrn_reflns_av_sigmaI/netI 0.0400
_diffrn_reflns_limit_h_max 21
_diffrn_reflns_limit_h_min 0
_diffrn_reflns_limit_k_max 15
_diffrn_reflns_limit_k_min 0
_diffrn_reflns_limit_l_max 25
_diffrn_reflns_limit_l_min -25
_diffrn_reflns_number 9161
_diffrn_reflns_theta_max 29.97
_diffrn_reflns_theta_min 2.19
_diffrn_standards_decay_% 0
_diffrn_standards_interval_time 120
_diffrn_standards_number 2
_exptl_absorpt_coefficient_mu 1.212
_exptl_absorpt_correction_type none
_exptl_crystal_density_diffrn 1.569
_exptl_crystal_description block
_exptl_crystal_F_000 1456
_exptl_crystal_size_max 0.35
_exptl_crystal_size_mid 0.20
_exptl_crystal_size_min 0.20
_refine_diff_density_max 0.405
_refine_diff_density_min -0.958
_refine_diff_density_rms 0.113
_refine_ls_extinction_method none
_refine_ls_goodness_of_fit_all 0.999
_refine_ls_goodness_of_fit_obs 1.028
_refine_ls_hydrogen_treatment riding
_refine_ls_matrix_type full
_refine_ls_number_parameters 361
_refine_ls_number_reflns 8875
_refine_ls_number_restraints 0
_refine_ls_restrained_S_all 0.999
_refine_ls_restrained_S_obs 1.028
_refine_ls_R_factor_all 0.0699
_refine_ls_R_factor_obs 0.0404
_refine_ls_shift/esd_max -0.001
_refine_ls_shift/esd_mean 0.000
_refine_ls_structure_factor_coef Fsqd
_refine_ls_weighting_details 'w=1/[\s^2^(Fo^2^)+(0.0502P)^2^+0.3745P] where P=(Fo^2^+2Fc^2^)/3'
_refine_ls_weighting_scheme calc
_refine_ls_wR_factor_all 0.1034
_refine_ls_wR_factor_obs 0.0882
_reflns_number_observed 6200
_reflns_number_total 8875
_reflns_observed_criterion >2sigma(I)
_cod_data_source_file 903262bsup1.cif
_cod_data_source_block feb595
_cod_depositor_comments
;
The following automatic conversions were performed:

'_refine_ls_weighting_scheme' value 'calc
w=1/[\s^2^(Fo^2^)+(0.0502P)^2^+0.3745P] where P=(Fo^2^+2Fc^2^)/3' was
changed to 'calc'. New tag '_refine_ls_weighting_details' was
created. The value of the new tag was set to
'w=1/[\s^2^(Fo^2^)+(0.0502P)^2^+0.3745P] where P=(Fo^2^+2Fc^2^)/3'.

Automatic conversion script
Id: cif_fix_values 3143 2015-03-26 13:38:13Z robertas 
;
_cod_original_sg_symbol_H-M P2(1)/c
_cod_database_code 7027496

loop_
_symmetry_equiv_pos_as_xyz
'x, y, z'
'x, -y+1/2, z+1/2'
'-x, -y, -z'
'-x, y-1/2, -z-1/2'

loop_
_atom_site_aniso_label
_atom_site_aniso_U_11
_atom_site_aniso_U_22
_atom_site_aniso_U_33
_atom_site_aniso_U_23
_atom_site_aniso_U_13
_atom_site_aniso_U_12
Pd1 0.03760(13) 0.04244(14) 0.04542(14) -0.00135(11) -0.00053(10) -0.00214(11)
Pd2 0.0590(2) 0.04384(15) 0.03198(12) 0.00259(10) 0.00575(10) 0.00205(12)
O1 0.058(2) 0.051(2) 0.0590(15) -0.0130(12) 0.0130(12) -0.0109(12)
O2 0.0535(15) 0.081(2) 0.0499(14) 0.0187(13) 0.0026(12) 0.0037(14)
N1 0.041(2) 0.057(2) 0.057(2) -0.0016(15) -0.0026(13) 0.0025(14)
N2 0.076(2) 0.048(2) 0.0354(14) -0.0029(12) 0.0070(14) -0.011(2)
N3 0.046(2) 0.061(2) 0.049(2) 0.0137(14) -0.0025(13) -0.0032(14)
N4 0.065(2) 0.045(2) 0.047(2) 0.0011(13) 0.0177(14) 0.0035(14)
C1 0.048(2) 0.045(2) 0.049(2) -0.0049(15) 0.011(2) -0.008(2)
C2 0.071(3) 0.046(2) 0.075(3) 0.001(2) 0.019(2) -0.002(2)
C3 0.102(4) 0.045(2) 0.091(3) -0.006(2) 0.041(3) -0.005(2)
C4 0.116(4) 0.065(3) 0.088(4) -0.032(3) 0.035(3) -0.032(3)
C5 0.085(3) 0.087(4) 0.060(2) -0.022(2) 0.013(2) -0.030(3)
C6 0.059(2) 0.057(2) 0.048(2) -0.010(2) 0.009(2) -0.012(2)
C7 0.051(2) 0.087(3) 0.042(2) -0.004(2) -0.001(2) -0.007(2)
C8 0.069(3) 0.075(3) 0.116(4) 0.008(3) -0.011(3) 0.026(3)
C9 0.046(2) 0.116(4) 0.062(3) -0.022(3) 0.007(2) -0.001(2)
C10 0.050(2) 0.038(2) 0.039(2) 0.0008(13) -0.0027(14) 0.0029(14)
C11 0.052(2) 0.036(2) 0.0354(15) 0.0023(12) 0.0009(13) 0.0016(14)
C12 0.053(2) 0.048(2) 0.063(2) -0.011(2) -0.004(2) 0.008(2)
C13 0.079(3) 0.068(3) 0.082(3) -0.030(2) 0.006(2) 0.016(2)
C14 0.099(4) 0.059(3) 0.076(3) -0.027(2) -0.010(3) -0.003(3)
C15 0.072(3) 0.069(3) 0.076(3) -0.011(2) -0.005(2) -0.018(2)
C16 0.063(2) 0.057(2) 0.053(2) -0.005(2) 0.008(2) -0.010(2)
C17 0.045(2) 0.044(2) 0.043(2) 0.0027(14) 0.0019(14) 0.0062(14)
C18 0.042(2) 0.051(2) 0.041(2) -0.0027(14) -0.0004(13) 0.0076(15)
C19 0.048(2) 0.066(3) 0.069(2) -0.017(2) 0.006(2) 0.001(2)
C20 0.046(2) 0.105(4) 0.089(3) -0.051(3) -0.006(2) 0.004(2)
C21 0.068(3) 0.122(5) 0.071(3) -0.033(3) -0.022(2) 0.045(3)
C22 0.090(3) 0.094(4) 0.059(3) 0.002(2) -0.015(2) 0.040(3)
C23 0.065(2) 0.061(2) 0.052(2) 0.005(2) -0.007(2) 0.012(2)
C24 0.066(2) 0.042(2) 0.034(2) 0.0042(13) 0.0031(15) 0.005(2)
C25 0.080(3) 0.045(2) 0.053(2) 0.001(2) -0.003(2) 0.003(2)
C26 0.100(4) 0.056(3) 0.071(3) 0.011(2) -0.010(3) 0.015(2)
C27 0.114(4) 0.088(4) 0.057(3) 0.008(2) -0.026(3) 0.019(3)
C28 0.089(3) 0.083(3) 0.045(2) -0.007(2) -0.007(2) 0.003(3)
C29 0.068(2) 0.051(2) 0.038(2) -0.004(2) 0.003(2) 0.003(2)
C30 0.072(3) 0.052(2) 0.054(2) -0.015(2) 0.008(2) -0.005(2)
C31 0.100(4) 0.046(2) 0.080(3) 0.008(2) 0.032(3) 0.015(2)
C32 0.078(3) 0.067(3) 0.065(3) 0.000(2) 0.031(2) -0.002(2)

loop_
_atom_site_label
_atom_site_type_symbol
_atom_site_fract_x
_atom_site_fract_y
_atom_site_fract_z
_atom_site_U_iso_or_equiv
_atom_site_thermal_displace_type
_atom_site_occupancy
_atom_site_calc_flag
_atom_site_refinement_flags
Pd1 Pd 0.18673(2) 0.17469(2) 0.216036(14) 0.04185(8) Uani 1 d .
Pd2 Pd 0.31564(2) 0.28571(2) 0.114877(13) 0.04487(8) Uani 1 d .
O1 O 0.2004(2) 0.3523(2) 0.26557(14) 0.0559(6) Uani 1 d .
O2 O 0.4028(2) 0.2041(3) 0.19214(14) 0.0614(7) Uani 1 d .
N1 N 0.0638(2) 0.2148(3) 0.1741(2) 0.0519(7) Uani 1 d .
N2 N 0.3002(2) 0.4240(3) 0.18748(14) 0.0528(7) Uani 1 d .
H2 H 0.3267(2) 0.4913(3) 0.17673(14) 0.063 Uiso 1 calc R
N3 N 0.2997(2) 0.1257(3) 0.2650(2) 0.0520(7) Uani 1 d .
H3 H 0.2944(2) 0.0762(3) 0.3015(2) 0.062 Uiso 1 calc R
N4 N 0.3376(2) 0.1535(3) 0.0342(2) 0.0520(7) Uani 1 d .
C1 C 0.1607(2) 0.0102(3) 0.1759(2) 0.0476(8) Uani 1 d .
C2 C 0.2011(3) -0.1022(4) 0.1919(2) 0.0634(10) Uani 1 d .
H2 H 0.2474(3) -0.1046(4) 0.2253(2) 0.076 Uiso 1 calc R
C3 C 0.1727(4) -0.2103(4) 0.1583(3) 0.0783(14) Uani 1 d .
H3 H 0.2010(4) -0.2843(4) 0.1687(3) 0.094 Uiso 1 calc R
C4 C 0.1043(4) -0.2098(5) 0.1104(3) 0.089(2) Uani 1 d .
H4 H 0.0864(4) -0.2832(5) 0.0882(3) 0.107 Uiso 1 calc R
C5 C 0.0609(3) -0.1011(5) 0.0943(2) 0.0772(14) Uani 1 d .
H5 H 0.0131(3) -0.1011(5) 0.0624(2) 0.093 Uiso 1 calc R
C6 C 0.0901(3) 0.0084(4) 0.1267(2) 0.0546(9) Uani 1 d .
C7 C 0.0491(3) 0.1313(4) 0.1102(2) 0.0599(10) Uani 1 d .
H7A H 0.0742(3) 0.1671(4) 0.0670(2) 0.072 Uiso 1 calc R
H7B H -0.0124(3) 0.1208(4) 0.1007(2) 0.072 Uiso 1 calc R
C8 C 0.0507(3) 0.3454(4) 0.1518(3) 0.087(2) Uani 1 d .
H8A H 0.0604(3) 0.3983(4) 0.1935(3) 0.131 Uiso 1 calc R
H8B H -0.0073(3) 0.3563(4) 0.1331(3) 0.131 Uiso 1 calc R
H8C H 0.0907(3) 0.3663(4) 0.1144(3) 0.131 Uiso 1 calc R
C9 C 0.0026(3) 0.1845(5) 0.2328(2) 0.0748(13) Uani 1 d .
H9A H 0.0106(3) 0.0999(5) 0.2477(2) 0.112 Uiso 1 calc R
H9B H -0.0556(3) 0.1961(5) 0.2147(2) 0.112 Uiso 1 calc R
H9C H 0.0133(3) 0.2379(5) 0.2741(2) 0.112 Uiso 1 calc R
C10 C 0.2575(2) 0.4297(3) 0.2473(2) 0.0424(7) Uani 1 d .
C11 C 0.2749(2) 0.5331(3) 0.3008(2) 0.0412(7) Uani 1 d .
C12 C 0.2103(2) 0.5735(3) 0.3457(2) 0.0545(9) Uani 1 d .
H12 H 0.1562(2) 0.5363(3) 0.3426(2) 0.065 Uiso 1 calc R
C13 C 0.2250(3) 0.6684(4) 0.3953(3) 0.0766(13) Uani 1 d .
H13 H 0.1810(3) 0.6956(4) 0.4250(3) 0.092 Uiso 1 calc R
C14 C 0.3049(4) 0.7220(4) 0.4002(3) 0.0781(13) Uani 1 d .
H14 H 0.3145(4) 0.7867(4) 0.4330(3) 0.094 Uiso 1 calc R
C15 C 0.3710(3) 0.6824(4) 0.3579(3) 0.0721(12) Uani 1 d .
H15 H 0.4253(3) 0.7186(4) 0.3624(3) 0.087 Uiso 1 calc R
C16 C 0.3554(3) 0.5869(4) 0.3081(2) 0.0575(9) Uani 1 d .
H16 H 0.4001(3) 0.5590(4) 0.2793(2) 0.069 Uiso 1 calc R
C17 C 0.3790(2) 0.1553(3) 0.2515(2) 0.0439(7) Uani 1 d .
C18 C 0.4477(2) 0.1333(3) 0.3083(2) 0.0446(7) Uani 1 d .
C19 C 0.5115(2) 0.2218(4) 0.3203(2) 0.0612(10) Uani 1 d .
H19 H 0.5121(2) 0.2930(4) 0.2917(2) 0.073 Uiso 1 calc R
C20 C 0.5747(3) 0.2042(5) 0.3755(3) 0.080(2) Uani 1 d .
H20 H 0.6167(3) 0.2643(5) 0.3842(3) 0.096 Uiso 1 calc R
C21 C 0.5746(3) 0.0979(6) 0.4167(3) 0.087(2) Uani 1 d .
H21 H 0.6167(3) 0.0856(6) 0.4532(3) 0.105 Uiso 1 calc R
C22 C 0.5134(3) 0.0114(5) 0.4042(2) 0.0813(15) Uani 1 d .
H22 H 0.5140(3) -0.0603(5) 0.4323(2) 0.098 Uiso 1 calc R
C23 C 0.4502(3) 0.0270(4) 0.3506(2) 0.0596(10) Uani 1 d .
H23 H 0.4088(3) -0.0342(4) 0.3428(2) 0.072 Uiso 1 calc R
C24 C 0.2414(2) 0.3581(3) 0.0372(2) 0.0470(8) Uani 1 d .
C25 C 0.2075(3) 0.4773(4) 0.0320(2) 0.0596(10) Uani 1 d .
H25 H 0.2188(3) 0.5342(4) 0.0693(2) 0.071 Uiso 1 calc R
C26 C 0.1573(3) 0.5114(4) -0.0278(2) 0.0760(13) Uani 1 d .
H26 H 0.1358(3) 0.5915(4) -0.0308(2) 0.091 Uiso 1 calc R
C27 C 0.1385(4) 0.4293(5) -0.0832(3) 0.087(2) Uani 1 d .
H27 H 0.1038(4) 0.4535(5) -0.1230(3) 0.104 Uiso 1 calc R
C28 C 0.1706(3) 0.3126(5) -0.0799(2) 0.0722(12) Uani 1 d .
H28 H 0.1586(3) 0.2571(5) -0.1177(2) 0.087 Uiso 1 calc R
C29 C 0.2217(3) 0.2760(4) -0.0197(2) 0.0522(9) Uani 1 d .
C30 C 0.2571(3) 0.1479(4) -0.0116(2) 0.0594(10) Uani 1 d .
H30A H 0.2152(3) 0.0950(4) 0.0115(2) 0.071 Uiso 1 calc R
H30B H 0.2692(3) 0.1139(4) -0.0594(2) 0.071 Uiso 1 calc R
C31 C 0.3590(3) 0.0289(4) 0.0633(3) 0.0749(13) Uani 1 d .
H31A H 0.3127(3) 0.0001(4) 0.0928(3) 0.112 Uiso 1 calc R
H31B H 0.4112(3) 0.0333(4) 0.0927(3) 0.112 Uiso 1 calc R
H31C H 0.3669(3) -0.0272(4) 0.0233(3) 0.112 Uiso 1 calc R
C32 C 0.4104(3) 0.1947(4) -0.0109(2) 0.0694(12) Uani 1 d .
H32A H 0.3980(3) 0.2754(4) -0.0305(2) 0.104 Uiso 1 calc R
H32B H 0.4179(3) 0.1375(4) -0.0504(2) 0.104 Uiso 1 calc R
H32C H 0.4623(3) 0.1980(4) 0.0190(2) 0.104 Uiso 1 calc R

loop_
_atom_type_symbol
_atom_type_description
_atom_type_scat_dispersion_real
_atom_type_scat_dispersion_imag
_atom_type_scat_source
C C 0.0033 0.0016 'International Tables Vol C Tables 4.2.6.8 and 6.1.1.4'
H H 0.0000 0.0000 'International Tables Vol C Tables 4.2.6.8 and 6.1.1.4'
N N 0.0061 0.0033 'International Tables Vol C Tables 4.2.6.8 and 6.1.1.4'
O O 0.0106 0.0060 'International Tables Vol C Tables 4.2.6.8 and 6.1.1.4'
Pd Pd -0.9988 1.0072 'International Tables Vol C Tables 4.2.6.8 and 6.1.1.4'

loop_
_geom_angle_atom_site_label_1
_geom_angle_atom_site_label_2
_geom_angle_atom_site_label_3
_geom_angle
C1 Pd1 N3 95.46(14)
C1 Pd1 N1 82.76(14)
N3 Pd1 N1 173.95(12)
C1 Pd1 O1 173.14(12)
N3 Pd1 O1 88.49(12)
N1 Pd1 O1 92.74(12)
C1 Pd1 Pd2 105.43(10)
N3 Pd1 Pd2 78.13(8)
N1 Pd1 Pd2 107.91(9)
O1 Pd1 Pd2 80.84(7)
C24 Pd2 N2 95.78(13)
C24 Pd2 N4 82.37(13)
N2 Pd2 N4 174.99(12)
C24 Pd2 O2 175.46(12)
N2 Pd2 O2 87.50(12)
N4 Pd2 O2 94.10(12)
C24 Pd2 Pd1 102.52(11)
N2 Pd2 Pd1 78.46(9)
N4 Pd2 Pd1 106.46(8)
O2 Pd2 Pd1 81.19(7)
C10 O1 Pd1 123.0(2)
C17 O2 Pd2 123.2(2)
C8 N1 C7 110.3(3)
C8 N1 C9 108.8(4)
C7 N1 C9 110.2(3)
C8 N1 Pd1 114.6(3)
C7 N1 Pd1 106.3(2)
C9 N1 Pd1 106.5(2)
C10 N2 Pd2 131.5(3)
C17 N3 Pd1 131.7(2)
C32 N4 C31 107.9(3)
C32 N4 C30 109.9(3)
C31 N4 C30 110.0(3)
C32 N4 Pd2 109.0(2)
C31 N4 Pd2 114.1(2)
C30 N4 Pd2 105.9(2)
C2 C1 C6 117.5(3)
C2 C1 Pd1 128.7(3)
C6 C1 Pd1 113.7(3)
C3 C2 C1 120.5(4)
C4 C3 C2 121.0(5)
C3 C4 C5 120.5(4)
C4 C5 C6 118.8(5)
C5 C6 C1 121.6(4)
C5 C6 C7 122.5(4)
C1 C6 C7 115.9(3)
N1 C7 C6 109.0(3)
O1 C10 N2 124.6(3)
O1 C10 C11 115.6(3)
N2 C10 C11 119.8(3)
C16 C11 C12 118.5(3)
C16 C11 C10 121.5(3)
C12 C11 C10 120.0(3)
C11 C12 C13 120.9(4)
C14 C13 C12 119.4(4)
C15 C14 C13 121.4(4)
C14 C15 C16 118.8(4)
C11 C16 C15 121.1(4)
O2 C17 N3 124.2(3)
O2 C17 C18 116.3(3)
N3 C17 C18 119.4(3)
C23 C18 C19 118.4(3)
C23 C18 C17 122.0(3)
C19 C18 C17 119.5(3)
C18 C19 C20 120.1(4)
C21 C20 C19 119.8(5)
C22 C21 C20 120.0(4)
C21 C22 C23 121.3(5)
C22 C23 C18 120.4(4)
C29 C24 C25 117.6(3)
C29 C24 Pd2 113.3(3)
C25 C24 Pd2 129.1(3)
C26 C25 C24 120.4(4)
C27 C26 C25 121.1(4)
C28 C27 C26 120.0(4)
C27 C28 C29 119.9(4)
C28 C29 C24 121.0(4)
C28 C29 C30 122.7(3)
C24 C29 C30 116.4(3)
N4 C30 C29 108.6(3)

loop_
_geom_bond_atom_site_label_1
_geom_bond_atom_site_label_2
_geom_bond_distance
Pd1 C1 1.961(3)
Pd1 N3 2.013(3)
Pd1 N1 2.079(3)
Pd1 O1 2.130(3)
Pd1 Pd2 3.0054(5)
Pd2 C24 1.963(3)
Pd2 N2 2.017(3)
Pd2 N4 2.087(3)
Pd2 O2 2.118(3)
O1 C10 1.269(4)
O2 C17 1.268(4)
N1 C8 1.482(5)
N1 C7 1.486(5)
N1 C9 1.486(5)
N2 C10 1.292(4)
N3 C17 1.300(4)
N4 C32 1.481(5)
N4 C31 1.482(5)
N4 C30 1.483(5)
C1 C2 1.394(5)
C1 C6 1.395(5)
C2 C3 1.386(6)
C3 C4 1.355(8)
C4 C5 1.381(8)
C5 C6 1.394(6)
C6 C7 1.499(6)
C10 C11 1.505(4)
C11 C16 1.379(5)
C11 C12 1.381(5)
C12 C13 1.383(5)
C13 C14 1.367(7)
C14 C15 1.366(7)
C15 C16 1.391(5)
C17 C18 1.485(4)
C18 C23 1.384(5)
C18 C19 1.388(5)
C19 C20 1.398(6)
C20 C21 1.374(8)
C21 C22 1.345(8)
C22 C23 1.376(6)
C24 C29 1.394(5)
C24 C25 1.394(5)
C25 C26 1.373(6)
C26 C27 1.370(7)
C27 C28 1.356(7)
C28 C29 1.394(5)
C29 C30 1.495(5)
